data_2230931
loop_
_publ_author_name
'Shu, Li-Jin'

_publ_section_title
;
 1-[(3-Chlorophenyl)(morpholin-4-yl)methyl]naphthalen-2-ol
;
_journal_coeditor_code XU5238
_journal_issue 7
_journal_name_full 'Acta Crystallographica Section E'
_journal_page_first o1681
_journal_paper_doi 10.1107/S1600536811021726
_journal_volume 67
_journal_year 2011
_chemical_formula_iupac 'C21 H20 Cl N O2'
_chemical_formula_moiety 'C21 H20 Cl N O2'
_chemical_formula_sum 'C21 H20 Cl N O2'
_chemical_formula_weight 353.83
_chemical_name_systematic
;
1-[(3-Chlorophenyl)(morpholin-4-yl)methyl]naphthalen-2-ol
;
_space_group_IT_number 9
_symmetry_cell_setting monoclinic
_symmetry_space_group_name_Hall 'C -2yc'
_symmetry_space_group_name_H-M 'C 1 c 1'
_atom_sites_solution_hydrogens geom
_atom_sites_solution_primary direct
_atom_sites_solution_secondary difmap
_audit_creation_method SHELXL-97
_cell_angle_alpha 90.00
_cell_angle_beta 132.13(2)
_cell_angle_gamma 90.00
_cell_formula_units_Z 4
_cell_length_a 14.1896(18)
_cell_length_b 15.881(2)
_cell_length_c 10.3998(10)
_cell_measurement_reflns_used 3951
_cell_measurement_temperature 298(2)
_cell_measurement_theta_max 27.47
_cell_measurement_theta_min 3.68
_cell_volume 1738.0(7)
_computing_cell_refinement 'CrystalClear (Rigaku, 2005)'
_computing_data_collection 'CrystalClear (Rigaku, 2005)'
_computing_data_reduction 'CrystalClear (Rigaku, 2005)'
_computing_molecular_graphics 'SHELXTL (Sheldrick, 2008)'
_computing_publication_material 'SHELXTL (Sheldrick, 2008)'
_computing_structure_refinement 'SHELXTL (Sheldrick, 2008)'
_computing_structure_solution 'SHELXTL (Sheldrick, 2008)'
_diffrn_ambient_temperature 298(2)
_diffrn_detector_area_resol_mean 13.6612
_diffrn_measured_fraction_theta_full 0.998
_diffrn_measured_fraction_theta_max 0.998
_diffrn_measurement_device_type 'Rigaku Mercury2'
_diffrn_measurement_method 'CCD profile fitting'
_diffrn_radiation_monochromator graphite
_diffrn_radiation_source 'fine-focus sealed tube'
_diffrn_radiation_type MoK\a
_diffrn_radiation_wavelength 0.71073
_diffrn_reflns_av_R_equivalents 0.1050
_diffrn_reflns_av_sigmaI/netI 0.1291
_diffrn_reflns_limit_h_max 16
_diffrn_reflns_limit_h_min -16
_diffrn_reflns_limit_k_max 18
_diffrn_reflns_limit_k_min -18
_diffrn_reflns_limit_l_max 12
_diffrn_reflns_limit_l_min -12
_diffrn_reflns_number 7216
_diffrn_reflns_theta_full 25.20
_diffrn_reflns_theta_max 25.20
_diffrn_reflns_theta_min 3.68
_exptl_absorpt_coefficient_mu 0.234
_exptl_absorpt_correction_T_max 1.00
_exptl_absorpt_correction_T_min 0.89
_exptl_absorpt_correction_type multi-scan
_exptl_absorpt_process_details '(<i>CrystalClear</i>; Rigaku, 2005)'
_exptl_crystal_colour colourless
_exptl_crystal_density_diffrn 1.352
_exptl_crystal_density_method 'not measured'
_exptl_crystal_description Block
_exptl_crystal_F_000 744
_exptl_crystal_size_max 0.40
_exptl_crystal_size_mid 0.30
_exptl_crystal_size_min 0.20
_refine_diff_density_max 0.331
_refine_diff_density_min -0.294
_refine_ls_abs_structure_details 'Flack (1983), 1551 Friedel pairs'
_refine_ls_abs_structure_Flack 0.07(16)
_refine_ls_extinction_method none
_refine_ls_goodness_of_fit_ref 0.988
_refine_ls_hydrogen_treatment constr
_refine_ls_matrix_type full
_refine_ls_number_parameters 226
_refine_ls_number_reflns 3127
_refine_ls_number_restraints 2
_refine_ls_restrained_S_all 0.988
_refine_ls_R_factor_all 0.1243
_refine_ls_R_factor_gt 0.0848
_refine_ls_shift/su_max 0.000
_refine_ls_shift/su_mean 0.000
_refine_ls_structure_factor_coef Fsqd
_refine_ls_weighting_details 'calc w=1/[\s^2^(Fo^2^)+(0.1160P)^2^+0.7300P] where P=(Fo^2^+2Fc^2^)/3'
_refine_ls_weighting_scheme calc
_refine_ls_wR_factor_gt 0.2047
_refine_ls_wR_factor_ref 0.2399
_reflns_number_gt 2050
_reflns_number_total 3127
_reflns_threshold_expression >2sigma(I)
_cod_data_source_file xu5238.cif
_cod_data_source_block I
_cod_original_sg_symbol_H-M 'C c'
_cod_database_code 2230931
_cod_database_fobs_code 2230931

loop_
_symmetry_equiv_pos_as_xyz
'x, y, z'
'x, -y, z+1/2'
'x+1/2, y+1/2, z'
'x+1/2, -y+1/2, z+1/2'

loop_
_atom_site_type_symbol
_atom_site_label
_atom_site_fract_x
_atom_site_fract_y
_atom_site_fract_z
_atom_site_U_iso_or_equiv
_atom_site_adp_type
_atom_site_calc_flag
_atom_site_refinement_flags
_atom_site_occupancy
_atom_site_symmetry_multiplicity
_atom_site_disorder_assembly
_atom_site_disorder_group
Cl Cl1 0.84978(14) 0.53891(11) 0.59226(19) 0.0747(5) Uani d . 1 1 . .
N N1 0.4387(4) 0.6957(3) -0.0609(6) 0.0481(11) Uani d . 1 1 . .
C C4 0.2270(5) 0.5435(4) 0.0113(7) 0.0554(15) Uani d . 1 1 . .
H H4A 0.2462 0.5206 -0.0511 0.066 Uiso calc R 1 1 . .
C C2 0.3791(4) 0.6606(3) 0.1069(6) 0.0433(13) Uani d . 1 1 . .
C C3 0.2871(4) 0.6169(4) 0.1035(7) 0.0458(12) Uani d . 1 1 . .
O O1 0.5267(4) 0.7746(2) 0.2256(5) 0.0681(12) Uani d . 1 1 . .
H H1A 0.5381 0.7522 0.1660 0.102 Uiso d R 1 1 . .
C C10 0.4042(6) 0.7604(4) 0.3021(8) 0.0615(17) Uani d . 1 1 . .
H H10A 0.4455 0.8085 0.3690 0.074 Uiso calc R 1 1 . .
C C11 0.4105(4) 0.6255(4) 0.0053(6) 0.0441(13) Uani d . 1 1 . .
H H11A 0.3346 0.5962 -0.0957 0.053 Uiso calc R 1 1 . .
C C18 0.7153(5) 0.5175(4) 0.3731(7) 0.0506(13) Uani d . 1 1 . .
C C1 0.4344(5) 0.7309(4) 0.2081(7) 0.0530(15) Uani d . 1 1 . .
C C17 0.6232(4) 0.5757(4) 0.2811(7) 0.0496(14) Uani d . 1 1 . .
H H17A 0.6314 0.6259 0.3337 0.060 Uiso calc R 1 1 . .
O O2 0.3993(4) 0.7915(3) -0.3232(6) 0.0786(13) Uani d . 1 1 . .
C C16 0.5163(5) 0.5618(4) 0.1089(6) 0.0474(13) Uani d . 1 1 . .
C C21 0.5104(5) 0.4884(3) 0.0364(8) 0.0536(15) Uani d . 1 1 . .
H H21A 0.4409 0.4773 -0.0798 0.064 Uiso calc R 1 1 . .
C C6 0.1102(6) 0.5319(5) 0.0997(8) 0.071(2) Uani d . 1 1 . .
H H6A 0.0540 0.5025 0.1006 0.085 Uiso calc R 1 1 . .
C C15 0.3269(5) 0.7510(4) -0.1813(8) 0.0530(14) Uani d . 1 1 . .
H H15A 0.2571 0.7192 -0.2820 0.064 Uiso calc R 1 1 . .
H H15B 0.2997 0.7736 -0.1241 0.064 Uiso calc R 1 1 . .
C C12 0.4812(5) 0.6659(4) -0.1490(7) 0.0529(14) Uani d . 1 1 . .
H H12A 0.5596 0.6343 -0.0681 0.063 Uiso calc R 1 1 . .
H H12B 0.4175 0.6288 -0.2439 0.063 Uiso calc R 1 1 . .
C C8 0.2555(5) 0.6503(4) 0.1990(7) 0.0578(16) Uani d . 1 1 . .
C C19 0.7135(6) 0.4438(4) 0.3062(8) 0.0629(16) Uani d . 1 1 . .
H H19A 0.7796 0.4051 0.3719 0.075 Uiso calc R 1 1 . .
C C20 0.6086(7) 0.4297(4) 0.1365(9) 0.0699(17) Uani d . 1 1 . .
H H20A 0.6023 0.3794 0.0856 0.084 Uiso calc R 1 1 . .
C C9 0.3224(6) 0.7255(4) 0.3030(8) 0.0646(16) Uani d . 1 1 . .
H H9A 0.3065 0.7482 0.3693 0.077 Uiso calc R 1 1 . .
C C7 0.1665(6) 0.6075(6) 0.1928(9) 0.080(2) Uani d . 1 1 . .
H H7A 0.1439 0.6296 0.2518 0.096 Uiso calc R 1 1 . .
C C14 0.3634(7) 0.8196(5) -0.2346(9) 0.083(2) Uani d . 1 1 . .
H H14A 0.2923 0.8581 -0.3084 0.099 Uiso calc R 1 1 . .
H H14B 0.4334 0.8506 -0.1325 0.099 Uiso calc R 1 1 . .
C C13 0.5017(6) 0.7377(5) -0.2158(9) 0.074(2) Uani d . 1 1 . .
H H13A 0.5733 0.7699 -0.1181 0.089 Uiso calc R 1 1 . .
H H13B 0.5247 0.7165 -0.2790 0.089 Uiso calc R 1 1 . .
C C5 0.1409(6) 0.5033(5) 0.0082(8) 0.0641(17) Uani d . 1 1 . .
H H5A 0.1017 0.4548 -0.0583 0.077 Uiso calc R 1 1 . .

loop_
_atom_site_aniso_label
_atom_site_aniso_U_11
_atom_site_aniso_U_22
_atom_site_aniso_U_33
_atom_site_aniso_U_12
_atom_site_aniso_U_13
_atom_site_aniso_U_23
Cl1 0.0583(8) 0.0818(10) 0.0641(8) 0.0128(8) 0.0329(7) -0.0010(8)
N1 0.0500(19) 0.057(3) 0.050(2) -0.0125(19) 0.0387(17) -0.007(2)
C4 0.046(2) 0.075(4) 0.051(3) -0.003(3) 0.035(2) 0.002(3)
C2 0.040(2) 0.053(3) 0.035(2) 0.005(2) 0.025(2) 0.008(2)
C3 0.045(2) 0.056(3) 0.043(2) 0.011(2) 0.033(2) 0.012(2)
O1 0.066(2) 0.058(2) 0.070(2) -0.005(2) 0.042(2) -0.010(2)
C10 0.073(3) 0.047(3) 0.056(3) 0.013(3) 0.040(3) -0.008(3)
C11 0.035(2) 0.055(3) 0.041(2) 0.002(2) 0.0247(19) 0.001(2)
C18 0.058(3) 0.047(3) 0.066(3) 0.008(2) 0.050(2) 0.000(2)
C1 0.048(3) 0.052(3) 0.051(3) -0.003(3) 0.030(2) -0.013(3)
C17 0.042(2) 0.066(4) 0.053(3) 0.005(2) 0.036(2) 0.008(3)
O2 0.105(3) 0.081(3) 0.077(2) 0.036(2) 0.072(2) 0.033(2)
C16 0.052(2) 0.053(3) 0.050(3) -0.016(2) 0.039(2) -0.009(2)
C21 0.064(3) 0.044(3) 0.058(3) -0.005(3) 0.043(3) -0.013(3)
C6 0.061(3) 0.090(5) 0.074(4) 0.009(3) 0.050(3) 0.026(4)
C15 0.046(3) 0.052(3) 0.055(3) 0.010(2) 0.031(2) 0.009(3)
C12 0.059(3) 0.062(3) 0.052(3) 0.000(3) 0.043(2) 0.000(3)
C8 0.064(3) 0.077(4) 0.049(3) 0.018(3) 0.045(2) 0.024(3)
C19 0.085(3) 0.043(3) 0.075(3) -0.001(3) 0.059(3) -0.007(3)
C20 0.108(4) 0.040(3) 0.096(4) -0.002(3) 0.083(3) -0.004(3)
C9 0.094(3) 0.057(4) 0.062(3) 0.024(3) 0.060(3) 0.006(3)
C7 0.083(3) 0.122(6) 0.078(3) 0.031(4) 0.071(3) 0.037(4)
C14 0.095(4) 0.097(5) 0.090(4) 0.033(4) 0.075(3) 0.045(4)
C13 0.084(3) 0.096(5) 0.077(4) -0.004(4) 0.068(3) -0.001(4)
C5 0.061(3) 0.074(4) 0.070(4) -0.003(3) 0.050(3) 0.007(3)

loop_
_atom_type_symbol
_atom_type_description
_atom_type_scat_dispersion_real
_atom_type_scat_dispersion_imag
_atom_type_scat_source
C C 0.0033 0.0016 'International Tables Vol C Tables 4.2.6.8 and 6.1.1.4'
H H 0.0000 0.0000 'International Tables Vol C Tables 4.2.6.8 and 6.1.1.4'
N N 0.0061 0.0033 'International Tables Vol C Tables 4.2.6.8 and 6.1.1.4'
O O 0.0106 0.0060 'International Tables Vol C Tables 4.2.6.8 and 6.1.1.4'
Cl Cl 0.1484 0.1585 'International Tables Vol C Tables 4.2.6.8 and 6.1.1.4'

loop_
_geom_angle_atom_site_label_1
_geom_angle_atom_site_label_2
_geom_angle_atom_site_label_3
_geom_angle_site_symmetry_1
_geom_angle_site_symmetry_3
_geom_angle
_geom_angle_publ_flag
C12 N1 C15 . . 108.6(5) ?
C12 N1 C11 . . 113.2(4) ?
C15 N1 C11 . . 111.4(4) ?
C5 C4 C3 . . 122.7(7) ?
C5 C4 H4A . . 118.7 ?
C3 C4 H4A . . 118.7 ?
C1 C2 C3 . . 116.8(5) ?
C1 C2 C11 . . 124.0(5) ?
C3 C2 C11 . . 119.2(5) ?
C4 C3 C8 . . 117.2(5) ?
C4 C3 C2 . . 123.0(5) ?
C8 C3 C2 . . 119.8(5) ?
C1 O1 H1A . . 109.5 ?
C9 C10 C1 . . 124.4(6) ?
C9 C10 H10A . . 117.8 ?
C1 C10 H10A . . 117.8 ?
N1 C11 C2 . . 110.0(4) ?
N1 C11 C16 . . 112.5(4) ?
C2 C11 C16 . . 111.7(4) ?
N1 C11 H11A . . 107.4 ?
C2 C11 H11A . . 107.4 ?
C16 C11 H11A . . 107.4 ?
C17 C18 C19 . . 123.7(6) ?
C17 C18 Cl1 . . 118.7(5) ?
C19 C18 Cl1 . . 117.5(4) ?
C2 C1 O1 . . 121.1(6) ?
C2 C1 C10 . . 122.0(6) ?
O1 C1 C10 . . 116.8(5) ?
C18 C17 C16 . . 120.8(6) ?
C18 C17 H17A . . 119.6 ?
C16 C17 H17A . . 119.6 ?
C13 O2 C14 . . 108.4(5) ?
C21 C16 C17 . . 117.4(5) ?
C21 C16 C11 . . 121.2(5) ?
C17 C16 C11 . . 121.4(5) ?
C16 C21 C20 . . 119.9(5) ?
C16 C21 H21A . . 120.0 ?
C20 C21 H21A . . 120.0 ?
C5 C6 C7 . . 117.7(6) ?
C5 C6 H6A . . 121.1 ?
C7 C6 H6A . . 121.1 ?
C14 C15 N1 . . 108.2(5) ?
C14 C15 H15A . . 110.1 ?
N1 C15 H15A . . 110.1 ?
C14 C15 H15B . . 110.1 ?
N1 C15 H15B . . 110.1 ?
H15A C15 H15B . . 108.4 ?
C13 C12 N1 . . 109.9(5) ?
C13 C12 H12A . . 109.7 ?
N1 C12 H12A . . 109.7 ?
C13 C12 H12B . . 109.7 ?
N1 C12 H12B . . 109.7 ?
H12A C12 H12B . . 108.2 ?
C7 C8 C3 . . 118.7(6) ?
C7 C8 C9 . . 123.5(6) ?
C3 C8 C9 . . 117.7(5) ?
C18 C19 C20 . . 115.8(6) ?
C18 C19 H19A . . 122.1 ?
C20 C19 H19A . . 122.1 ?
C19 C20 C21 . . 122.3(6) ?
C19 C20 H20A . . 118.9 ?
C21 C20 H20A . . 118.9 ?
C10 C9 C8 . . 119.2(6) ?
C10 C9 H9A . . 120.4 ?
C8 C9 H9A . . 120.4 ?
C8 C7 C6 . . 121.7(7) ?
C8 C7 H7A . . 119.2 ?
C6 C7 H7A . . 119.2 ?
O2 C14 C15 . . 113.0(7) ?
O2 C14 H14A . . 109.0 ?
C15 C14 H14A . . 109.0 ?
O2 C14 H14B . . 109.0 ?
C15 C14 H14B . . 109.0 ?
H14A C14 H14B . . 107.8 ?
O2 C13 C12 . . 115.5(5) ?
O2 C13 H13A . . 108.4 ?
C12 C13 H13A . . 108.4 ?
O2 C13 H13B . . 108.4 ?
C12 C13 H13B . . 108.4 ?
H13A C13 H13B . . 107.5 ?
C4 C5 C6 . . 122.0(7) ?
C4 C5 H5A . . 119.0 ?
C6 C5 H5A . . 119.0 ?

loop_
_geom_bond_atom_site_label_1
_geom_bond_atom_site_label_2
_geom_bond_site_symmetry_2
_geom_bond_distance
_geom_bond_publ_flag
Cl1 C18 . 1.765(6) ?
N1 C12 . 1.472(7) ?
N1 C15 . 1.480(7) ?
N1 C11 . 1.499(7) ?
C4 C5 . 1.359(9) ?
C4 C3 . 1.382(8) ?
C4 H4A . 0.9300 ?
C2 C1 . 1.364(7) ?
C2 C3 . 1.459(7) ?
C2 C11 . 1.502(8) ?
C3 C8 . 1.437(8) ?
O1 C1 . 1.381(7) ?
O1 H1A . 0.8200 ?
C10 C9 . 1.290(9) ?
C10 C1 . 1.387(9) ?
C10 H10A . 0.9300 ?
C11 C16 . 1.506(7) ?
C11 H11A . 0.9800 ?
C18 C17 . 1.342(7) ?
C18 C19 . 1.353(8) ?
C17 C16 . 1.383(7) ?
C17 H17A . 0.9300 ?
O2 C13 . 1.383(8) ?
O2 C14 . 1.393(9) ?
C16 C21 . 1.360(8) ?
C21 C20 . 1.395(9) ?
C21 H21A . 0.9300 ?
C6 C5 . 1.362(10) ?
C6 C7 . 1.407(11) ?
C6 H6A . 0.9300 ?
C15 C14 . 1.465(10) ?
C15 H15A . 0.9700 ?
C15 H15B . 0.9700 ?
C12 C13 . 1.462(10) ?
C12 H12A . 0.9700 ?
C12 H12B . 0.9700 ?
C8 C7 . 1.396(9) ?
C8 C9 . 1.457(9) ?
C19 C20 . 1.362(9) ?
C19 H19A . 0.9300 ?
C20 H20A . 0.9300 ?
C9 H9A . 0.9300 ?
C7 H7A . 0.9300 ?
C14 H14A . 0.9700 ?
C14 H14B . 0.9700 ?
C13 H13A . 0.9700 ?
C13 H13B . 0.9700 ?
C5 H5A . 0.9300 ?

loop_
_geom_hbond_atom_site_label_D
_geom_hbond_atom_site_label_H
_geom_hbond_atom_site_label_A
_geom_hbond_site_symmetry_A
_geom_hbond_distance_DH
_geom_hbond_distance_HA
_geom_hbond_distance_DA
_geom_hbond_angle_DHA
O1 H1A N1 . 0.82 1.97 2.649(6) 139
C21 H21A Cg 2_564 0.93 2.87 3.770(7) 164
